data_4085806
loop_
_publ_author_name
'Wagner, Thomas'
'P\"othig, Alexander'
'Augenstein, Hannah M. S.'
'Schmidt, Tobias D.'
'Kaposi, Marlene'
'Herdtweck, Eberhard'
'Br\"utting, Wolfgang'
'Herrmann, Wolfgang A.'
'K\"uhn, Fritz E.'

_publ_section_title
;
 From Simple Ligands to Complex Structures: Structural Diversity of
 Silver(I) Complexes Bearing Tetradentate (alkylenebimpy) NHC Ligands
;
_journal_name_full Organometallics
_journal_page_first 150410094812000
_journal_paper_doi 10.1021/om5013067
_journal_year 2015
_chemical_formula_moiety 'C38 H36 Ag2 N12, 2(F6 P), 2(C2 H3 N)'
_chemical_formula_sum 'C42 H42 Ag2 F12 N14 P2'
_chemical_formula_weight 1248.58
_space_group_IT_number 14
_symmetry_cell_setting monoclinic
_symmetry_Int_Tables_number 14
_symmetry_space_group_name_Hall '-P 2ybc'
_symmetry_space_group_name_H-M 'P 1 21/c 1'
_atom_sites_solution_hydrogens geom
_atom_sites_solution_primary direct
_atom_sites_solution_secondary difmap
_cell_angle_alpha 90
_cell_angle_beta 97.795(2)
_cell_angle_gamma 90
_cell_formula_units_Z 8
_cell_length_a 15.0415(7)
_cell_length_b 26.4269(12)
_cell_length_c 23.8352(12)
_cell_measurement_reflns_used 9415
_cell_measurement_temperature 123(1)
_cell_measurement_theta_max 25.39
_cell_measurement_theta_min 1.16
_cell_volume 9386.9(8)
_computing_cell_refinement 'SAINT (Bruker, 2008b)'
_computing_data_collection 'APEX II Control Software (Bruker, 2008a)'
_computing_data_reduction 'SAINT (Bruker, 2008b)'
_computing_molecular_graphics 'PLATON (Spek, 2010)'
_computing_publication_material 'PLATON (Spek, 2010)'
_computing_structure_refinement 'SHELXL97 (Sheldrick, 1998)'
_computing_structure_solution 'SIR92 (Altomare, 1994)'
_diffrn_ambient_temperature 123(1)
_diffrn_detector ' CCD plate '
_diffrn_detector_area_resol_mean 16
_diffrn_measured_fraction_theta_full 0.998
_diffrn_measured_fraction_theta_max 0.998
_diffrn_measurement_device ' \k-geometry diffractometer '
_diffrn_measurement_device_type ' Bruker APEX-II CCD '
_diffrn_measurement_method ' phi- and omega-rotation '
_diffrn_radiation_monochromator graphite
_diffrn_radiation_source 'rotating anode FR591'
_diffrn_radiation_type 'Mo K\a'
_diffrn_radiation_wavelength 0.71073
_diffrn_reflns_av_R_equivalents 0.0366
_diffrn_reflns_av_sigmaI/netI 0.0151
_diffrn_reflns_limit_h_max 18
_diffrn_reflns_limit_h_min -18
_diffrn_reflns_limit_k_max 31
_diffrn_reflns_limit_k_min -31
_diffrn_reflns_limit_l_max 28
_diffrn_reflns_limit_l_min -28
_diffrn_reflns_number 211894
_diffrn_reflns_theta_full 25.39
_diffrn_reflns_theta_max 25.39
_diffrn_reflns_theta_min 1.16
_diffrn_standards_decay_% 0
_exptl_absorpt_coefficient_mu 1.001
_exptl_absorpt_correction_T_max 0.7452
_exptl_absorpt_correction_T_min 0.6626
_exptl_absorpt_correction_type multi-scan
_exptl_absorpt_process_details 'SADABS, Bruker, 2008b'
_exptl_crystal_colour colorless
_exptl_crystal_density_diffrn 1.767
_exptl_crystal_density_meas ?
_exptl_crystal_density_method none
_exptl_crystal_description column
_exptl_crystal_F_000 4992
_exptl_crystal_size_max 0.20
_exptl_crystal_size_mid 0.10
_exptl_crystal_size_min 0.10
_refine_diff_density_max 0.841
_refine_diff_density_min -0.483
_refine_diff_density_rms 0.062
_refine_ls_extinction_method none
_refine_ls_goodness_of_fit_ref 1.078
_refine_ls_hydrogen_treatment constr
_refine_ls_matrix_type full
_refine_ls_number_parameters 1301
_refine_ls_number_reflns 17223
_refine_ls_number_restraints 0
_refine_ls_restrained_S_all 1.078
_refine_ls_R_factor_all 0.0272
_refine_ls_R_factor_gt 0.0224
_refine_ls_shift/su_max 0.003
_refine_ls_shift/su_mean 0.000
_refine_ls_structure_factor_coef Fsqd
_refine_ls_weighting_details 'w=1/[\s^2^(Fo^2^)+(0.0250P)^2^+8.6998P] where P=(Fo^2^+2Fc^2^)/3'
_refine_ls_weighting_scheme sigma
_refine_ls_wR_factor_gt 0.0570
_refine_ls_wR_factor_ref 0.0618
_reflns_number_gt 15451
_reflns_number_total 17223
_reflns_threshold_expression I>2\s(I)
_cod_data_source_file om5013067_si_002.cif
_cod_data_source_block Compound4c
_cod_depositor_comments
;
The following automatic conversions were performed:

'_symmetry_cell_setting' value 'Monoclinic' changed to 'monoclinic'
according to
/usr/data/users/saulius/crontab/automatic-downloads/rss-feeds/ACS/lib/dictionaries/cif_core.dic
dictionary named 'cif_core.dic' version 2.4.2 from 2011-04-26.

'_exptl_crystal_density_meas' value 'none' was changed to '?' - the
value is perceived as not measured.

Automatic conversion script
Id: cif_fix_values 3271 2015-04-21 07:52:19Z andrius 
;
_cod_original_cell_volume 9387.0(8)
_cod_original_sg_symbol_H-M 'P 21/c'
_cod_database_code 4085806

loop_
_symmetry_equiv_pos_site_id
_symmetry_equiv_pos_as_xyz
1 x,y,z
2 -x,1/2+y,1/2-z
3 -x,-y,-z
4 x,1/2-y,1/2+z

loop_
_atom_site_aniso_label
_atom_site_aniso_U_11
_atom_site_aniso_U_22
_atom_site_aniso_U_33
_atom_site_aniso_U_23
_atom_site_aniso_U_13
_atom_site_aniso_U_12
Ag1 0.0210(1) 0.0182(1) 0.0202(1) -0.0036(1) 0.0042(1) -0.0032(1)
Ag2 0.0206(1) 0.0175(1) 0.0190(1) 0.0024(1) 0.0034(1) 0.0025(1)
N1 0.0222(8) 0.0188(8) 0.0196(8) -0.0020(7) 0.0014(7) 0.0000(7)
N2 0.0223(8) 0.0208(9) 0.0190(8) -0.0010(7) 0.0022(7) 0.0004(7)
N3 0.0272(9) 0.0230(9) 0.0244(9) 0.0009(7) 0.0019(7) 0.0040(7)
N4 0.0215(8) 0.0192(8) 0.0193(8) 0.0003(7) 0.0013(7) -0.0012(7)
N5 0.0220(8) 0.0198(9) 0.0174(8) 0.0025(7) 0.0022(6) -0.0003(7)
N6 0.0248(9) 0.0222(9) 0.0213(9) 0.0003(7) 0.0020(7) -0.0027(7)
N7 0.0209(8) 0.0178(8) 0.0231(9) 0.0006(7) 0.0039(7) 0.0023(7)
N8 0.0188(8) 0.0181(8) 0.0235(9) 0.0017(7) 0.0034(7) 0.0027(6)
N9 0.0227(9) 0.0338(10) 0.0278(10) -0.0001(8) 0.0007(7) 0.0028(8)
N10 0.0207(8) 0.0187(8) 0.0226(8) -0.0013(7) 0.0034(7) -0.0035(7)
N11 0.0183(8) 0.0181(8) 0.0247(9) -0.0014(7) 0.0019(7) -0.0022(6)
N12 0.0241(9) 0.0301(10) 0.0311(10) 0.0001(8) -0.0005(8) -0.0019(7)
C1 0.0180(9) 0.0205(10) 0.0197(10) -0.0009(8) 0.0042(7) 0.0003(7)
C2 0.0293(11) 0.0210(10) 0.0251(11) -0.0066(8) 0.0002(9) 0.0001(8)
C3 0.0295(11) 0.0250(11) 0.0208(10) -0.0059(8) -0.0005(8) -0.0010(9)
C4 0.0173(9) 0.0236(11) 0.0219(10) 0.0016(8) 0.0044(8) 0.0028(8)
C5 0.0346(12) 0.0241(11) 0.0284(11) 0.0007(9) 0.0022(9) 0.0055(9)
C6 0.0324(12) 0.0297(12) 0.0315(12) 0.0089(10) 0.0032(9) 0.0078(9)
C7 0.0304(12) 0.0388(13) 0.0210(11) 0.0068(9) 0.0017(9) 0.0023(10)
C8 0.0289(11) 0.0304(12) 0.0214(10) 0.0006(9) 0.0041(9) 0.0008(9)
C9 0.0253(11) 0.0199(10) 0.0223(10) -0.0013(8) -0.0013(8) 0.0023(8)
C10 0.0329(12) 0.0141(10) 0.0242(10) -0.0010(8) -0.0009(9) -0.0002(8)
C11 0.0245(10) 0.0203(10) 0.0237(10) -0.0011(8) -0.0017(8) -0.0032(8)
C12 0.0169(9) 0.0204(10) 0.0204(10) 0.0006(8) 0.0040(7) -0.0009(7)
C13 0.0319(11) 0.0189(10) 0.0251(11) 0.0064(8) 0.0017(9) 0.0005(8)
C14 0.0303(11) 0.0227(11) 0.0226(10) 0.0071(9) 0.0014(8) 0.0010(9)
C15 0.0178(9) 0.0235(10) 0.0210(10) -0.0018(8) 0.0036(8) -0.0029(8)
C16 0.0297(11) 0.0252(11) 0.0277(11) -0.0020(9) 0.0037(9) -0.0062(9)
C17 0.0306(12) 0.0286(12) 0.0298(12) -0.0069(9) 0.0011(9) -0.0085(9)
C18 0.0296(11) 0.0404(13) 0.0197(10) -0.0041(9) -0.0001(9) -0.0063(10)
C19 0.0272(11) 0.0293(12) 0.0211(10) 0.0017(9) 0.0020(8) -0.0031(9)
C20 0.0174(9) 0.0197(10) 0.0210(10) 0.0004(8) 0.0066(7) 0.0008(7)
C21 0.0235(10) 0.0187(10) 0.0311(11) 0.0045(8) 0.0032(9) 0.0056(8)
C22 0.0226(10) 0.0214(11) 0.0298(11) 0.0033(9) 0.0005(8) 0.0061(8)
C23 0.0143(9) 0.0220(10) 0.0257(10) -0.0025(8) 0.0024(8) 0.0014(7)
C24 0.0232(11) 0.0464(15) 0.0277(11) -0.0091(10) -0.0023(9) 0.0039(10)
C25 0.0231(11) 0.0307(13) 0.0492(15) -0.0164(11) -0.0033(10) 0.0032(9)
C26 0.0221(11) 0.0224(11) 0.0486(14) 0.0017(10) 0.0001(10) 0.0011(9)
C27 0.0168(9) 0.0239(11) 0.0279(11) 0.0021(8) 0.0026(8) -0.0003(8)
C28 0.0278(11) 0.0194(10) 0.0227(10) -0.0021(8) 0.0023(8) 0.0007(8)
C29 0.0271(11) 0.0152(10) 0.0284(11) -0.0017(8) 0.0002(9) -0.0011(8)
C30 0.0262(11) 0.0202(10) 0.0223(10) 0.0007(8) 0.0011(8) -0.0022(8)
C31 0.0177(9) 0.0212(10) 0.0212(10) -0.0005(8) 0.0056(8) -0.0013(8)
C32 0.0233(10) 0.0213(11) 0.0300(11) -0.0047(9) 0.0010(9) -0.0061(8)
C33 0.0207(10) 0.0239(11) 0.0307(11) -0.0038(9) -0.0022(8) -0.0052(8)
C34 0.0133(9) 0.0218(10) 0.0291(11) -0.0001(8) 0.0025(8) -0.0020(7)
C35 0.0249(11) 0.0364(13) 0.0300(12) 0.0055(10) -0.0017(9) -0.0025(9)
C36 0.0245(11) 0.0261(12) 0.0462(14) 0.0101(10) 0.0007(10) -0.0007(9)
C37 0.0239(11) 0.0266(12) 0.0478(14) -0.0092(10) 0.0064(10) -0.0008(9)
C38 0.0177(9) 0.0247(11) 0.0258(10) -0.0031(8) 0.0026(8) -0.0001(8)
Ag3 0.0201(1) 0.0196(1) 0.0256(1) -0.0043(1) 0.0056(1) -0.0028(1)
Ag4 0.0195(1) 0.0200(1) 0.0233(1) 0.0050(1) 0.0044(1) 0.0033(1)
N13 0.0207(9) 0.0201(9) 0.0368(10) -0.0032(8) 0.0041(7) -0.0025(7)
N14 0.0189(8) 0.0219(9) 0.0296(9) -0.0055(7) 0.0038(7) -0.0025(7)
N15 0.0220(9) 0.0246(9) 0.0278(9) -0.0034(7) 0.0054(7) -0.0013(7)
N16 0.0217(8) 0.0199(9) 0.0269(9) 0.0037(7) 0.0040(7) 0.0025(7)
N17 0.0200(8) 0.0207(9) 0.0241(9) 0.0036(7) 0.0050(7) 0.0031(7)
N18 0.0233(9) 0.0237(9) 0.0261(9) 0.0025(7) 0.0053(7) 0.0014(7)
N19 0.0243(9) 0.0214(9) 0.0199(8) 0.0044(7) 0.0046(7) 0.0029(7)
N20 0.0225(9) 0.0226(9) 0.0221(9) 0.0026(7) 0.0053(7) 0.0035(7)
N21 0.0252(9) 0.0339(10) 0.0286(10) 0.0010(8) 0.0037(8) -0.0021(8)
N22 0.0246(9) 0.0223(9) 0.0217(9) -0.0043(7) 0.0046(7) -0.0016(7)
N23 0.0227(9) 0.0262(9) 0.0216(9) -0.0030(7) 0.0062(7) -0.0022(7)
N24 0.0291(10) 0.0372(11) 0.0266(10) -0.0041(8) 0.0039(8) 0.0057(8)
C39 0.0193(10) 0.0218(10) 0.0296(11) -0.0026(8) 0.0081(8) -0.0012(8)
C40 0.0251(11) 0.0211(11) 0.0484(14) -0.0097(10) 0.0040(10) -0.0057(9)
C41 0.0235(11) 0.0239(11) 0.0423(13) -0.0104(10) 0.0013(9) -0.0041(9)
C42 0.0171(10) 0.0262(11) 0.0278(11) -0.0033(9) 0.0080(8) -0.0002(8)
C43 0.0283(11) 0.0232(11) 0.0333(12) -0.0030(9) 0.0053(9) -0.0006(9)
C44 0.0314(12) 0.0310(12) 0.0349(12) 0.0030(10) 0.0050(10) 0.0051(10)
C45 0.0305(12) 0.0401(14) 0.0280(12) 0.0004(10) 0.0000(9) 0.0019(10)
C46 0.0262(11) 0.0324(12) 0.0311(12) -0.0083(10) 0.0029(9) -0.0029(9)
C47 0.0288(11) 0.0209(11) 0.0359(12) 0.0020(9) 0.0051(9) -0.0036(9)
C48 0.0290(12) 0.0166(11) 0.0448(13) 0.0028(9) 0.0017(10) 0.0012(8)
C49 0.0249(11) 0.0224(11) 0.0319(11) -0.0010(9) 0.0021(9) 0.0018(8)
C50 0.0185(9) 0.0226(10) 0.0231(10) 0.0025(8) 0.0062(8) 0.0020(8)
C51 0.0264(11) 0.0216(11) 0.0333(12) 0.0064(9) 0.0047(9) 0.0058(8)
C52 0.0251(11) 0.0257(11) 0.0273(11) 0.0059(9) 0.0018(9) 0.0059(9)
C53 0.0198(10) 0.0231(10) 0.0228(10) 0.0004(8) 0.0082(8) 0.0002(8)
C54 0.0288(11) 0.0239(11) 0.0305(11) 0.0035(9) 0.0080(9) 0.0000(9)
C55 0.0321(12) 0.0273(12) 0.0298(11) -0.0034(9) 0.0082(9) -0.0032(9)
C56 0.0283(11) 0.0368(13) 0.0249(11) -0.0027(9) 0.0023(9) 0.0001(9)
C57 0.0263(11) 0.0280(11) 0.0249(11) 0.0027(9) 0.0023(9) 0.0048(9)
C58 0.0188(9) 0.0240(11) 0.0221(10) 0.0027(8) 0.0067(8) 0.0007(8)
C59 0.0314(11) 0.0234(11) 0.0242(11) 0.0066(9) 0.0047(9) 0.0062(9)
C60 0.0293(11) 0.0275(11) 0.0220(10) 0.0045(9) 0.0040(8) 0.0070(9)
C61 0.0238(10) 0.0255(11) 0.0224(10) 0.0018(8) 0.0078(8) -0.0023(8)
C62 0.0305(12) 0.0409(14) 0.0319(12) -0.0004(10) 0.0003(10) -0.0086(10)
C63 0.0403(14) 0.0297(13) 0.0445(14) -0.0080(11) 0.0067(11) -0.0096(10)
C64 0.0395(13) 0.0262(12) 0.0434(14) -0.0026(10) 0.0055(11) 0.0013(10)
C65 0.0275(11) 0.0285(12) 0.0307(12) -0.0011(9) 0.0026(9) 0.0021(9)
C66 0.0262(11) 0.0216(10) 0.0231(10) 0.0032(8) 0.0016(8) -0.0016(8)
C67 0.0347(12) 0.0160(10) 0.0259(11) 0.0005(8) 0.0009(9) 0.0011(8)
C68 0.0275(11) 0.0232(11) 0.0243(11) -0.0033(8) 0.0024(8) 0.0012(8)
C69 0.0201(10) 0.0243(11) 0.0226(10) -0.0024(8) 0.0074(8) -0.0001(8)
C70 0.0329(12) 0.0270(11) 0.0250(11) -0.0078(9) 0.0063(9) -0.0074(9)
C71 0.0286(11) 0.0332(12) 0.0216(10) -0.0057(9) 0.0052(8) -0.0053(9)
C72 0.0250(11) 0.0307(12) 0.0215(10) -0.0014(9) 0.0106(8) 0.0049(9)
C73 0.0357(13) 0.0467(15) 0.0289(12) -0.0014(11) 0.0015(10) 0.0144(11)
C74 0.0496(15) 0.0362(14) 0.0367(13) 0.0054(11) 0.0085(11) 0.0153(12)
C75 0.0443(14) 0.0352(14) 0.0411(14) 0.0055(11) 0.0094(11) 0.0002(11)
C76 0.0288(11) 0.0347(13) 0.0317(12) 0.0049(10) 0.0052(9) 0.0000(9)
P1 0.0303(3) 0.0198(3) 0.0204(3) -0.0016(2) -0.0001(2) -0.0016(2)
F1 0.0533(8) 0.0190(6) 0.0426(8) -0.0036(6) 0.0109(6) -0.0039(6)
F2 0.0465(8) 0.0211(7) 0.0343(7) 0.0001(5) 0.0005(6) 0.0046(6)
F3 0.0505(8) 0.0367(8) 0.0356(7) -0.0033(6) 0.0179(6) -0.0059(6)
F4 0.0420(8) 0.0486(9) 0.0389(8) -0.0031(7) -0.0125(6) -0.0078(7)
F5 0.0394(8) 0.0340(7) 0.0331(7) 0.0025(6) -0.0107(6) -0.0006(6)
F6 0.0530(9) 0.0320(7) 0.0311(7) -0.0040(6) 0.0151(6) -0.0073(6)
P2 0.0340(3) 0.0186(3) 0.0318(3) 0.0007(2) 0.0002(2) -0.0019(2)
F7 0.1105(15) 0.0337(9) 0.0490(10) -0.0143(7) -0.0143(10) 0.0033(9)
F8 0.0533(9) 0.0257(7) 0.0431(8) 0.0081(6) -0.0107(7) -0.0026(6)
F9 0.0397(9) 0.0894(13) 0.0527(10) 0.0157(9) 0.0133(7) 0.0011(8)
F10 0.0727(11) 0.0302(8) 0.0455(9) 0.0098(7) 0.0043(8) 0.0158(7)
F11 0.0412(9) 0.0586(11) 0.0828(13) 0.0164(9) 0.0104(8) -0.0130(8)
F12 0.0620(10) 0.0324(8) 0.0377(8) -0.0061(6) -0.0053(7) 0.0003(7)
P3 0.0311(3) 0.0179(3) 0.0209(3) -0.0007(2) -0.0006(2) 0.0003(2)
F13 0.0491(8) 0.0180(6) 0.0338(7) -0.0012(5) -0.0007(6) 0.0013(6)
F14 0.0506(9) 0.0395(8) 0.0340(7) 0.0027(6) 0.0148(6) 0.0066(6)
F15 0.0388(8) 0.0350(8) 0.0379(8) 0.0019(6) -0.0121(6) 0.0010(6)
F16 0.0507(8) 0.0297(7) 0.0314(7) 0.0002(5) 0.0139(6) 0.0022(6)
F17 0.0382(7) 0.0268(7) 0.0341(7) -0.0017(5) -0.0099(6) 0.0013(5)
F18 0.0447(8) 0.0188(6) 0.0358(7) -0.0001(5) -0.0019(6) -0.0047(5)
P4 0.0381(3) 0.0224(3) 0.0396(3) -0.0012(2) 0.0013(3) 0.0034(2)
F19 0.0638(10) 0.0292(8) 0.0510(9) -0.0055(7) 0.0012(8) -0.0082(7)
F20 0.1185(16) 0.0325(9) 0.0558(11) -0.0039(8) -0.0239(10) 0.0194(9)
F21 0.1007(14) 0.0345(9) 0.0532(10) -0.0153(8) -0.0198(9) 0.0108(9)
F22 0.1327(18) 0.0343(9) 0.0718(13) 0.0176(9) -0.0357(12) -0.0094(10)
F23 0.0590(13) 0.189(3) 0.0769(14) -0.0510(16) 0.0333(11) -0.0203(14)
F24 0.0542(11) 0.0831(15) 0.0920(15) -0.0119(11) 0.0200(10) -0.0176(10)
N25 0.0488(13) 0.0361(13) 0.0470(13) 0.0047(10) -0.0122(10) -0.0032(10)
C77 0.0420(14) 0.0342(14) 0.0251(11) -0.0028(10) -0.0063(10) 0.0079(11)
C78 0.137(3) 0.0282(15) 0.0372(15) 0.0002(12) 0.0098(18) 0.0076(17)
N26 0.0391(12) 0.0432(14) 0.0542(14) -0.0108(11) -0.0048(10) 0.0029(10)
C79 0.0379(13) 0.0308(13) 0.0286(12) 0.0000(10) -0.0025(10) -0.0075(10)
C80 0.097(2) 0.0279(14) 0.0397(15) 0.0012(11) 0.0140(15) 0.0013(14)
N27 0.113(3) 0.0578(19) 0.115(3) -0.0218(19) 0.052(2) -0.0278(18)
C81 0.0581(19) 0.0409(17) 0.076(2) -0.0004(16) 0.0225(16) -0.0075(14)
C82 0.059(2) 0.077(2) 0.069(2) -0.0145(19) -0.0011(17) -0.0040(17)
N28 0.133(3) 0.0337(17) 0.133(3) 0.0025(17) 0.049(3) -0.0038(17)
C83 0.0636(19) 0.0372(16) 0.0503(17) 0.0048(13) 0.0132(14) -0.0031(13)
C84 0.0553(18) 0.0368(16) 0.086(2) 0.0010(15) 0.0066(16) -0.0066(13)

loop_
_atom_site_label
_atom_site_type_symbol
_atom_site_thermal_displace_type
_atom_site_fract_x
_atom_site_fract_y
_atom_site_fract_z
_atom_site_occupancy
_atom_site_U_iso_or_equiv
_atom_site_calc_flag
_atom_site_refinement_flags
Ag1 Ag Uani 0.67091(1) 0.06565(1) 0.28094(1) 1.000 0.0197(1) . .
Ag2 Ag Uani 0.81596(1) 0.06889(1) 0.21494(1) 1.000 0.0190(1) . .
N1 N Uani 0.71685(11) 0.17375(6) 0.33155(7) 1.000 0.0203(5) . .
N2 N Uani 0.76061(11) 0.11627(6) 0.39253(7) 1.000 0.0208(5) . .
N3 N Uani 0.77065(11) 0.02837(7) 0.38459(7) 1.000 0.0250(5) . .
N4 N Uani 0.77728(11) 0.18194(6) 0.17469(7) 1.000 0.0201(5) . .
N5 N Uani 0.73231(11) 0.12893(6) 0.10915(7) 1.000 0.0198(5) . .
N6 N Uani 0.71320(11) 0.04128(6) 0.11163(7) 1.000 0.0229(5) . .
N7 N Uani 0.87444(11) -0.03797(6) 0.26008(7) 1.000 0.0205(5) . .
N8 N Uani 0.94412(11) 0.01726(6) 0.31506(7) 1.000 0.0201(5) . .
N9 N Uani 0.99115(12) 0.05781(7) 0.40119(8) 1.000 0.0284(6) . .
N10 N Uani 0.61169(11) -0.03791(6) 0.22896(7) 1.000 0.0206(5) . .
N11 N Uani 0.54297(11) 0.01937(6) 0.17648(7) 1.000 0.0205(5) . .
N12 N Uani 0.49362(12) 0.06311(7) 0.09218(8) 1.000 0.0288(6) . .
C1 C Uani 0.72052(12) 0.12306(7) 0.33784(8) 1.000 0.0193(6) . .
C2 C Uani 0.75258(14) 0.19851(8) 0.38084(9) 1.000 0.0255(6) . .
C3 C Uani 0.78013(14) 0.16256(8) 0.41907(9) 1.000 0.0255(6) . .
C4 C Uani 0.78117(13) 0.06812(8) 0.41874(8) 1.000 0.0208(6) . .
C5 C Uani 0.79155(15) -0.01704(8) 0.40803(9) 1.000 0.0292(7) . .
C6 C Uani 0.82361(15) -0.02394(9) 0.46477(9) 1.000 0.0313(7) . .
C7 C Uani 0.83410(15) 0.01815(9) 0.49924(9) 1.000 0.0302(7) . .
C8 C Uani 0.81153(14) 0.06532(8) 0.47648(9) 1.000 0.0268(6) . .
C9 C Uani 0.67705(13) 0.20062(8) 0.28014(8) 1.000 0.0229(6) . .
C10 C Uani 0.74510(13) 0.23423(8) 0.25606(8) 1.000 0.0242(6) . .
C11 C Uani 0.81557(14) 0.20542(8) 0.22839(8) 1.000 0.0233(6) . .
C12 C Uani 0.77137(12) 0.13181(7) 0.16454(8) 1.000 0.0191(6) . .
C13 C Uani 0.74362(14) 0.20983(8) 0.12714(9) 1.000 0.0255(6) . .
C14 C Uani 0.71538(14) 0.17696(8) 0.08622(9) 1.000 0.0254(6) . .
C15 C Uani 0.70926(13) 0.08246(8) 0.07953(8) 1.000 0.0207(6) . .
C16 C Uani 0.68991(14) -0.00248(8) 0.08508(9) 1.000 0.0276(6) . .
C17 C Uani 0.66227(14) -0.00639(9) 0.02757(9) 1.000 0.0299(7) . .
C18 C Uani 0.66011(14) 0.03713(9) -0.00448(9) 1.000 0.0302(7) . .
C19 C Uani 0.68443(14) 0.08279(8) 0.02126(9) 1.000 0.0260(6) . .
C20 C Uani 0.88053(12) 0.01245(7) 0.26838(8) 1.000 0.0190(6) . .
C21 C Uani 0.93336(13) -0.06442(8) 0.29959(9) 1.000 0.0245(6) . .
C22 C Uani 0.97662(13) -0.02979(8) 0.33442(9) 1.000 0.0249(6) . .
C23 C Uani 0.96798(12) 0.06314(8) 0.34503(9) 1.000 0.0207(6) . .
C24 C Uani 1.01016(14) 0.10080(9) 0.43119(10) 1.000 0.0330(7) . .
C25 C Uani 1.00721(14) 0.14806(9) 0.40671(11) 1.000 0.0351(8) . .
C26 C Uani 0.98509(14) 0.15179(8) 0.34889(10) 1.000 0.0315(7) . .
C27 C Uani 0.96567(13) 0.10865(8) 0.31680(9) 1.000 0.0229(6) . .
C28 C Uani 0.81108(14) -0.06335(8) 0.21665(8) 1.000 0.0234(6) . .
C29 C Uani 0.74305(13) -0.09523(8) 0.24313(9) 1.000 0.0239(6) . .
C30 C Uani 0.67498(14) -0.06459(8) 0.27098(9) 1.000 0.0231(6) . .
C31 C Uani 0.60594(13) 0.01263(7) 0.22325(8) 1.000 0.0198(6) . .
C32 C Uani 0.55309(13) -0.06309(8) 0.18772(9) 1.000 0.0251(6) . .
C33 C Uani 0.51090(13) -0.02710(8) 0.15485(9) 1.000 0.0256(6) . .
C34 C Uani 0.52131(12) 0.06653(8) 0.14838(9) 1.000 0.0214(6) . .
C35 C Uani 0.47684(14) 0.10749(9) 0.06385(10) 1.000 0.0309(7) . .
C36 C Uani 0.48655(14) 0.15380(9) 0.09015(10) 1.000 0.0326(7) . .
C37 C Uani 0.51334(14) 0.15500(9) 0.14810(10) 1.000 0.0326(7) . .
C38 C Uani 0.53025(13) 0.11075(8) 0.17799(9) 1.000 0.0228(6) . .
Ag3 Ag Uani 0.32941(1) 0.04807(1) 0.22113(1) 1.000 0.0215(1) . .
Ag4 Ag Uani 0.16177(1) 0.05225(1) 0.26913(1) 1.000 0.0208(1) . .
N13 N Uani 0.37567(11) 0.15984(6) 0.26311(8) 1.000 0.0259(5) . .
N14 N Uani 0.44703(11) 0.10473(6) 0.31778(7) 1.000 0.0234(5) . .
N15 N Uani 0.45209(11) 0.01636(7) 0.31195(7) 1.000 0.0246(5) . .
N16 N Uani 0.11317(11) 0.16308(6) 0.22361(7) 1.000 0.0228(5) . .
N17 N Uani 0.03931(11) 0.10643(6) 0.17271(7) 1.000 0.0214(5) . .
N18 N Uani 0.04024(11) 0.01815(7) 0.18064(7) 1.000 0.0242(5) . .
N19 N Uani 0.22768(11) -0.04958(6) 0.32448(7) 1.000 0.0217(5) . .
N20 N Uani 0.27142(11) 0.01007(6) 0.38259(7) 1.000 0.0222(5) . .
N21 N Uani 0.35660(12) 0.05877(7) 0.45070(8) 1.000 0.0292(6) . .
N22 N Uani 0.26860(11) -0.05613(6) 0.16914(7) 1.000 0.0227(5) . .
N23 N Uani 0.21880(11) 0.00189(7) 0.11051(7) 1.000 0.0232(5) . .
N24 N Uani 0.12420(12) 0.04978(7) 0.04668(8) 1.000 0.0310(6) . .
C39 C Uani 0.38449(13) 0.10949(8) 0.27079(9) 1.000 0.0231(6) . .
C40 C Uani 0.43243(14) 0.18646(8) 0.30387(10) 1.000 0.0316(7) . .
C41 C Uani 0.47681(14) 0.15227(8) 0.33819(10) 1.000 0.0302(7) . .
C42 C Uani 0.47932(13) 0.05735(8) 0.34156(9) 1.000 0.0232(6) . .
C43 C Uani 0.48252(14) -0.02814(8) 0.33378(9) 1.000 0.0282(7) . .
C44 C Uani 0.53894(15) -0.03315(9) 0.38441(10) 1.000 0.0324(7) . .
C45 C Uani 0.56517(15) 0.01026(9) 0.41447(10) 1.000 0.0332(7) . .
C46 C Uani 0.53524(14) 0.05663(9) 0.39296(9) 1.000 0.0300(7) . .
C47 C Uani 0.31613(14) 0.18426(8) 0.21719(9) 1.000 0.0285(7) . .
C48 C Uani 0.24702(14) 0.21809(8) 0.23977(10) 1.000 0.0304(7) . .
C49 C Uani 0.17626(14) 0.18882(8) 0.26653(9) 1.000 0.0266(6) . .
C50 C Uani 0.10443(13) 0.11255(8) 0.21819(8) 1.000 0.0211(6) . .
C51 C Uani 0.05438(14) 0.18854(8) 0.18320(9) 1.000 0.0270(7) . .
C52 C Uani 0.00813(14) 0.15331(8) 0.15124(9) 1.000 0.0262(6) . .
C53 C Uani 0.00587(13) 0.05820(8) 0.15189(8) 1.000 0.0214(6) . .
C54 C Uani 0.00938(14) -0.02731(8) 0.16164(9) 1.000 0.0274(6) . .
C55 C Uani -0.05381(15) -0.03399(9) 0.11436(9) 1.000 0.0294(7) . .
C56 C Uani -0.08700(15) 0.00867(9) 0.08514(9) 1.000 0.0301(7) . .
C57 C Uani -0.05753(14) 0.05572(8) 0.10384(9) 1.000 0.0265(6) . .
C58 C Uani 0.22232(13) 0.00106(8) 0.33058(8) 1.000 0.0213(6) . .
C59 C Uani 0.27881(14) -0.07171(8) 0.37114(9) 1.000 0.0263(6) . .
C60 C Uani 0.30677(14) -0.03460(8) 0.40705(9) 1.000 0.0262(6) . .
C61 C Uani 0.28632(14) 0.05791(8) 0.41028(9) 1.000 0.0235(6) . .
C62 C Uani 0.37403(15) 0.10257(9) 0.47845(10) 1.000 0.0348(7) . .
C63 C Uani 0.32320(16) 0.14573(9) 0.46765(11) 1.000 0.0381(8) . .
C64 C Uani 0.24836(16) 0.14344(9) 0.42623(10) 1.000 0.0364(8) . .
C65 C Uani 0.22873(15) 0.09866(8) 0.39724(9) 1.000 0.0290(7) . .
C66 C Uani 0.18262(14) -0.07868(8) 0.27617(8) 1.000 0.0238(6) . .
C67 C Uani 0.24731(13) -0.11221(8) 0.24931(8) 1.000 0.0258(6) . .
C68 C Uani 0.31400(14) -0.08314(8) 0.21881(9) 1.000 0.0251(6) . .
C69 C Uani 0.27016(13) -0.00544(8) 0.16201(8) 1.000 0.0219(6) . .
C70 C Uani 0.21783(15) -0.08016(8) 0.12378(9) 1.000 0.0281(7) . .
C71 C Uani 0.18580(14) -0.04372(8) 0.08738(9) 1.000 0.0276(6) . .
C72 C Uani 0.19928(14) 0.04946(8) 0.08294(9) 1.000 0.0251(6) . .
C73 C Uani 0.10204(16) 0.09366(10) 0.01958(10) 1.000 0.0374(8) . .
C74 C Uani 0.15275(18) 0.13699(10) 0.02732(11) 1.000 0.0406(8) . .
C75 C Uani 0.23192(17) 0.13506(10) 0.06491(11) 1.000 0.0399(8) . .
C76 C Uani 0.25645(15) 0.09041(9) 0.09313(10) 1.000 0.0316(7) . .
P1 P Uani 0.91638(4) 0.32267(2) 0.10273(2) 1.000 0.0238(2) . .
F1 F Uani 0.90582(10) 0.38302(5) 0.10467(6) 1.000 0.0379(4) . .
F2 F Uani 0.92685(9) 0.26257(5) 0.10064(5) 1.000 0.0344(4) . .
F3 F Uani 0.97619(10) 0.32870(5) 0.05233(6) 1.000 0.0398(4) . .
F4 F Uani 1.00470(10) 0.32592(6) 0.14831(6) 1.000 0.0448(5) . .
F5 F Uani 0.82803(9) 0.31913(5) 0.05671(6) 1.000 0.0369(4) . .
F6 F Uani 0.85527(10) 0.31723(5) 0.15236(5) 1.000 0.0378(4) . .
P2 P Uani 0.02448(4) 0.30830(2) 0.32336(3) 1.000 0.0285(2) . .
F7 F Uani 0.04559(14) 0.34551(6) 0.37557(7) 1.000 0.0667(7) . .
F8 F Uani 0.06497(10) 0.26245(5) 0.36317(6) 1.000 0.0423(5) . .
F9 F Uani -0.07287(11) 0.29757(7) 0.33983(7) 1.000 0.0600(6) . .
F10 F Uani -0.01429(11) 0.35398(5) 0.28380(6) 1.000 0.0498(5) . .
F11 F Uani 0.12205(11) 0.31784(7) 0.30572(8) 1.000 0.0607(6) . .
F12 F Uani 0.00408(10) 0.26986(5) 0.27167(6) 1.000 0.0451(5) . .
P3 P Uani 0.57707(4) 0.31102(2) 0.39623(2) 1.000 0.0237(2) . .
F13 F Uani 0.58767(9) 0.37138(4) 0.39747(5) 1.000 0.0342(4) . .
F14 F Uani 0.51919(10) 0.31365(5) 0.44780(6) 1.000 0.0405(5) . .
F15 F Uani 0.48765(9) 0.31575(5) 0.35184(6) 1.000 0.0388(5) . .
F16 F Uani 0.63675(10) 0.30797(5) 0.34568(6) 1.000 0.0365(4) . .
F17 F Uani 0.66698(9) 0.30565(5) 0.44098(5) 1.000 0.0344(4) . .
F18 F Uani 0.56718(9) 0.25034(5) 0.39492(5) 1.000 0.0338(4) . .
P4 P Uani 0.47289(4) 0.31045(2) 0.17430(3) 1.000 0.0337(2) . .
F19 F Uani 0.50462(11) 0.35380(5) 0.21903(6) 1.000 0.0486(5) . .
F20 F Uani 0.50954(14) 0.26859(6) 0.21942(7) 1.000 0.0722(7) . .
F21 F Uani 0.43858(13) 0.26755(6) 0.12940(7) 1.000 0.0656(6) . .
F22 F Uani 0.42998(16) 0.35138(6) 0.13052(8) 1.000 0.0842(8) . .
F23 F Uani 0.56574(14) 0.31304(11) 0.15242(9) 1.000 0.1061(12) . .
F24 F Uani 0.37922(13) 0.30752(8) 0.19900(9) 1.000 0.0755(8) . .
N25 N Uani 0.61291(15) 0.37984(8) 0.00485(9) 1.000 0.0457(8) . .
C77 C Uani 0.60571(16) 0.33854(9) 0.01408(10) 1.000 0.0348(8) . .
C78 C Uani 0.5994(3) 0.28516(10) 0.02576(12) 1.000 0.0677(12) . .
N26 N Uani 0.87823(15) 0.35938(9) 0.50214(10) 1.000 0.0465(8) . .
C79 C Uani 0.90354(16) 0.32134(9) 0.48944(10) 1.000 0.0331(7) . .
C80 C Uani 0.9372(2) 0.27256(10) 0.47341(12) 1.000 0.0544(10) . .
N27 N Uani 0.1803(2) 0.26480(12) 0.02175(16) 1.000 0.0919(15) . .
C81 C Uani 0.1882(2) 0.29375(12) 0.05751(15) 1.000 0.0571(11) . .
C82 C Uani 0.1985(2) 0.33191(14) 0.10073(15) 1.000 0.0692(12) . .
N28 N Uani 0.3058(3) 0.37792(11) 0.41678(17) 1.000 0.0971(15) . .
C83 C Uani 0.3011(2) 0.33575(11) 0.41369(12) 1.000 0.0499(10) . .
C84 C Uani 0.2948(2) 0.28171(11) 0.41015(15) 1.000 0.0596(10) . .
H21 H Uiso 0.75670 0.23410 0.38650 1.000 0.0310 calc R
H31 H Uiso 0.80760 0.16770 0.45690 1.000 0.0310 calc R
H51 H Uiso 0.78390 -0.04610 0.38430 1.000 0.0350 calc R
H61 H Uiso 0.83800 -0.05680 0.47950 1.000 0.0380 calc R
H71 H Uiso 0.85660 0.01480 0.53830 1.000 0.0360 calc R
H81 H Uiso 0.81660 0.09480 0.49950 1.000 0.0320 calc R
H91 H Uiso 0.62650 0.22170 0.28920 1.000 0.0270 calc R
H92 H Uiso 0.65280 0.17560 0.25110 1.000 0.0270 calc R
H101 H Uiso 0.77600 0.25540 0.28700 1.000 0.0290 calc R
H102 H Uiso 0.71250 0.25730 0.22760 1.000 0.0290 calc R
H111 H Uiso 0.86400 0.22900 0.22140 1.000 0.0280 calc R
H112 H Uiso 0.84240 0.17880 0.25460 1.000 0.0280 calc R
H131 H Uiso 0.74120 0.24570 0.12430 1.000 0.0310 calc R
H141 H Uiso 0.68890 0.18480 0.04870 1.000 0.0310 calc R
H161 H Uiso 0.69260 -0.03250 0.10710 1.000 0.0330 calc R
H171 H Uiso 0.64530 -0.03810 0.01060 1.000 0.0360 calc R
H181 H Uiso 0.64190 0.03570 -0.04420 1.000 0.0360 calc R
H191 H Uiso 0.68420 0.11320 0.00000 1.000 0.0310 calc R
H211 H Uiso 0.94140 -0.10010 0.30160 1.000 0.0290 calc R
H221 H Uiso 1.02080 -0.03620 0.36610 1.000 0.0300 calc R
H241 H Uiso 1.02630 0.09830 0.47100 1.000 0.0400 calc R
H251 H Uiso 1.02020 0.17750 0.42920 1.000 0.0420 calc R
H261 H Uiso 0.98320 0.18400 0.33110 1.000 0.0380 calc R
H271 H Uiso 0.95130 0.11030 0.27680 1.000 0.0270 calc R
H281 H Uiso 0.84480 -0.08540 0.19330 1.000 0.0280 calc R
H282 H Uiso 0.77890 -0.03760 0.19140 1.000 0.0280 calc R
H291 H Uiso 0.71020 -0.11690 0.21330 1.000 0.0290 calc R
H292 H Uiso 0.77590 -0.11780 0.27190 1.000 0.0290 calc R
H301 H Uiso 0.64130 -0.08760 0.29330 1.000 0.0280 calc R
H302 H Uiso 0.70710 -0.03970 0.29740 1.000 0.0280 calc R
H321 H Uiso 0.54490 -0.09860 0.18380 1.000 0.0300 calc R
H331 H Uiso 0.46710 -0.03230 0.12270 1.000 0.0310 calc R
H351 H Uiso 0.45760 0.10640 0.02420 1.000 0.0370 calc R
H361 H Uiso 0.47520 0.18420 0.06920 1.000 0.0390 calc R
H371 H Uiso 0.52010 0.18660 0.16730 1.000 0.0390 calc R
H381 H Uiso 0.54750 0.11100 0.21780 1.000 0.0270 calc R
H401 H Uiso 0.43840 0.22220 0.30670 1.000 0.0380 calc R
H411 H Uiso 0.52010 0.15890 0.37020 1.000 0.0360 calc R
H431 H Uiso 0.46420 -0.05800 0.31330 1.000 0.0340 calc R
H441 H Uiso 0.55900 -0.06550 0.39810 1.000 0.0390 calc R
H451 H Uiso 0.60340 0.00820 0.44960 1.000 0.0400 calc R
H461 H Uiso 0.55230 0.08710 0.41270 1.000 0.0360 calc R
H471 H Uiso 0.28470 0.15790 0.19240 1.000 0.0340 calc R
H472 H Uiso 0.35250 0.20480 0.19400 1.000 0.0340 calc R
H481 H Uiso 0.21670 0.23890 0.20830 1.000 0.0370 calc R
H482 H Uiso 0.27850 0.24140 0.26840 1.000 0.0370 calc R
H491 H Uiso 0.20620 0.16350 0.29330 1.000 0.0320 calc R
H492 H Uiso 0.14290 0.21250 0.28820 1.000 0.0320 calc R
H511 H Uiso 0.04820 0.22420 0.17910 1.000 0.0320 calc R
H521 H Uiso -0.03710 0.15900 0.12000 1.000 0.0310 calc R
H541 H Uiso 0.03230 -0.05650 0.18180 1.000 0.0330 calc R
H551 H Uiso -0.07380 -0.06680 0.10240 1.000 0.0350 calc R
H561 H Uiso -0.13000 0.00550 0.05230 1.000 0.0360 calc R
H571 H Uiso -0.07980 0.08550 0.08460 1.000 0.0320 calc R
H591 H Uiso 0.29140 -0.10670 0.37640 1.000 0.0320 calc R
H601 H Uiso 0.34370 -0.03800 0.44250 1.000 0.0310 calc R
H621 H Uiso 0.42430 0.10390 0.50720 1.000 0.0420 calc R
H631 H Uiso 0.33870 0.17620 0.48780 1.000 0.0460 calc R
H641 H Uiso 0.21130 0.17230 0.41800 1.000 0.0440 calc R
H651 H Uiso 0.17750 0.09580 0.36930 1.000 0.0350 calc R
H661 H Uiso 0.15320 -0.05490 0.24730 1.000 0.0290 calc R
H662 H Uiso 0.13530 -0.10000 0.28920 1.000 0.0290 calc R
H671 H Uiso 0.21220 -0.13520 0.22190 1.000 0.0310 calc R
H672 H Uiso 0.28110 -0.13340 0.27920 1.000 0.0310 calc R
H681 H Uiso 0.34680 -0.05850 0.24530 1.000 0.0300 calc R
H682 H Uiso 0.35830 -0.10700 0.20660 1.000 0.0300 calc R
H701 H Uiso 0.20780 -0.11550 0.11940 1.000 0.0340 calc R
H711 H Uiso 0.14790 -0.04820 0.05250 1.000 0.0330 calc R
H731 H Uiso 0.04830 0.09470 -0.00640 1.000 0.0450 calc R
H741 H Uiso 0.13430 0.16730 0.00760 1.000 0.0490 calc R
H751 H Uiso 0.26890 0.16420 0.07120 1.000 0.0480 calc R
H761 H Uiso 0.31060 0.08800 0.11860 1.000 0.0380 calc R
H781 H Uiso 0.64910 0.26730 0.01190 1.000 0.1010 calc R
H782 H Uiso 0.54220 0.27200 0.00670 1.000 0.1010 calc R
H783 H Uiso 0.60250 0.28000 0.06670 1.000 0.1010 calc R
H801 H Uiso 0.93500 0.27110 0.43220 1.000 0.0820 calc R
H802 H Uiso 0.90000 0.24550 0.48590 1.000 0.0820 calc R
H803 H Uiso 0.99930 0.26830 0.49130 1.000 0.0820 calc R
H821 H Uiso 0.23610 0.35940 0.08940 1.000 0.1030 calc R
H822 H Uiso 0.22710 0.31710 0.13640 1.000 0.1030 calc R
H823 H Uiso 0.13940 0.34530 0.10590 1.000 0.1030 calc R
H841 H Uiso 0.35200 0.26780 0.40170 1.000 0.0900 calc R
H842 H Uiso 0.24680 0.27220 0.38000 1.000 0.0900 calc R
H843 H Uiso 0.28150 0.26810 0.44630 1.000 0.0900 calc R

loop_
_atom_type_symbol
_atom_type_description
_atom_type_scat_dispersion_real
_atom_type_scat_dispersion_imag
_atom_type_scat_source
P P 0.1023 0.0942 'International Tables Vol C Tables 4.2.6.8 and 6.1.1.4'
N N 0.0061 0.0033 'International Tables Vol C Tables 4.2.6.8 and 6.1.1.4'
F F 0.0171 0.0103 'International Tables Vol C Tables 4.2.6.8 and 6.1.1.4'
Ag Ag -0.8971 1.1015 'International Tables Vol C Tables 4.2.6.8 and 6.1.1.4'
H H 0.0000 0.0000 'International Tables Vol C Tables 4.2.6.8 and 6.1.1.4'
C C 0.0033 0.0016 'International Tables Vol C Tables 4.2.6.8 and 6.1.1.4'

loop_
_geom_angle_atom_site_label_1
_geom_angle_atom_site_label_2
_geom_angle_atom_site_label_3
_geom_angle
_geom_angle_publ_flag
C1 Ag1 C31 173.01(7) yes
C12 Ag2 C20 170.62(7) yes
C39 Ag3 C69 171.64(8) yes
C50 Ag4 C58 170.60(8) yes
F4 P1 F5 179.61(8) yes
F3 P1 F6 178.96(8) yes
F1 P1 F2 179.87(7) yes
F1 P1 F3 89.46(8) yes
F1 P1 F4 90.20(8) yes
F1 P1 F5 90.09(8) yes
F1 P1 F6 89.94(8) yes
F2 P1 F3 90.44(7) yes
F2 P1 F4 89.90(8) yes
F2 P1 F5 89.81(7) yes
F2 P1 F6 90.15(7) yes
F3 P1 F4 90.28(8) yes
F3 P1 F5 89.45(8) yes
F5 P1 F6 89.69(8) yes
F4 P1 F6 90.58(8) yes
F10 P2 F12 90.50(8) yes
F10 P2 F11 90.01(9) yes
F7 P2 F8 89.12(9) yes
F7 P2 F9 90.57(10) yes
F7 P2 F10 90.74(8) yes
F7 P2 F11 90.88(11) yes
F7 P2 F12 178.76(9) yes
F8 P2 F9 90.44(9) yes
F8 P2 F10 179.21(9) yes
F8 P2 F11 89.22(9) yes
F8 P2 F12 89.64(7) yes
F9 P2 F10 90.33(9) yes
F9 P2 F11 178.51(10) yes
F9 P2 F12 89.43(9) yes
F11 P2 F12 89.12(9) yes
F16 P3 F18 89.72(7) yes
F17 P3 F18 89.55(7) yes
F16 P3 F17 89.30(8) yes
F13 P3 F15 90.40(7) yes
F13 P3 F16 89.97(7) yes
F13 P3 F17 90.17(7) yes
F13 P3 F18 179.58(8) yes
F14 P3 F15 90.48(8) yes
F14 P3 F16 178.73(8) yes
F14 P3 F17 89.46(7) yes
F14 P3 F18 89.98(7) yes
F15 P3 F16 90.75(8) yes
F15 P3 F17 179.42(8) yes
F15 P3 F18 89.88(7) yes
F13 P3 F14 90.33(7) yes
F23 P4 F24 177.99(12) yes
F22 P4 F24 88.56(12) yes
F19 P4 F20 90.16(9) yes
F19 P4 F21 178.56(10) yes
F20 P4 F22 176.17(12) yes
F19 P4 F23 89.52(12) yes
F19 P4 F24 89.28(10) yes
F20 P4 F21 90.59(9) yes
F21 P4 F22 88.71(9) yes
F20 P4 F23 90.73(12) yes
F20 P4 F24 87.67(11) yes
F22 P4 F23 93.06(13) yes
F21 P4 F23 91.71(12) yes
F21 P4 F24 89.52(11) yes
F19 P4 F22 90.47(9) yes
C2 N1 C9 122.99(16) yes
C1 N1 C9 125.31(16) yes
C1 N1 C2 111.66(16) yes
C1 N2 C4 124.86(16) yes
C1 N2 C3 110.84(16) yes
C3 N2 C4 124.29(17) yes
C4 N3 C5 116.82(17) yes
C11 N4 C13 122.94(16) yes
C11 N4 C12 125.50(16) yes
C12 N4 C13 111.56(16) yes
C12 N5 C15 124.33(16) yes
C12 N5 C14 111.03(16) yes
C14 N5 C15 124.61(17) yes
C15 N6 C16 116.52(17) yes
C21 N7 C28 122.69(16) yes
C20 N7 C21 111.90(16) yes
C20 N7 C28 125.36(16) yes
C22 N8 C23 122.65(17) yes
C20 N8 C22 111.18(16) yes
C20 N8 C23 125.79(16) yes
C23 N9 C24 116.51(19) yes
C31 N10 C32 112.11(16) yes
C30 N10 C31 125.04(17) yes
C30 N10 C32 122.76(16) yes
C33 N11 C34 123.31(17) yes
C31 N11 C33 110.63(16) yes
C31 N11 C34 125.52(16) yes
C34 N12 C35 116.50(19) yes
C40 N13 C47 123.54(17) yes
C39 N13 C40 111.35(18) yes
C39 N13 C47 125.10(18) yes
C41 N14 C42 124.91(17) yes
C39 N14 C41 110.77(17) yes
C39 N14 C42 124.30(17) yes
C42 N15 C43 116.42(18) yes
C50 N16 C51 111.66(17) yes
C49 N16 C51 123.38(16) yes
C49 N16 C50 124.97(17) yes
C50 N17 C52 110.73(17) yes
C50 N17 C53 123.99(17) yes
C52 N17 C53 125.24(17) yes
C53 N18 C54 116.51(17) yes
C58 N19 C59 111.41(16) yes
C59 N19 C66 123.47(16) yes
C58 N19 C66 125.07(16) yes
C58 N20 C60 111.05(17) yes
C58 N20 C61 126.92(17) yes
C60 N20 C61 122.02(17) yes
C61 N21 C62 117.05(19) yes
C68 N22 C70 123.45(16) yes
C68 N22 C69 124.69(17) yes
C69 N22 C70 111.86(16) yes
C71 N23 C72 122.71(17) yes
C69 N23 C71 111.10(18) yes
C69 N23 C72 126.19(18) yes
C72 N24 C73 116.85(19) yes
N1 C1 N2 103.99(16) yes
Ag1 C1 N1 129.75(14) yes
Ag1 C1 N2 126.17(13) yes
N1 C2 C3 106.82(18) yes
N2 C3 C2 106.69(18) yes
N3 C4 C8 124.12(19) yes
N2 C4 C8 120.05(18) yes
N2 C4 N3 115.82(17) yes
N3 C5 C6 123.7(2) yes
C5 C6 C7 118.2(2) no
C6 C7 C8 119.4(2) no
C4 C8 C7 117.8(2) no
N1 C9 C10 112.12(16) yes
C9 C10 C11 114.41(17) no
N4 C11 C10 111.99(16) yes
Ag2 C12 N5 124.50(13) yes
N4 C12 N5 103.68(16) yes
Ag2 C12 N4 131.71(14) yes
N4 C13 C14 107.23(18) yes
N5 C14 C13 106.50(18) yes
N6 C15 C19 124.53(19) yes
N5 C15 C19 120.06(18) yes
N5 C15 N6 115.41(16) yes
N6 C16 C17 123.8(2) yes
C16 C17 C18 118.0(2) no
C17 C18 C19 119.9(2) no
C15 C19 C18 117.3(2) no
N7 C20 N8 103.69(16) yes
Ag2 C20 N8 129.60(13) yes
Ag2 C20 N7 126.39(14) yes
N7 C21 C22 106.67(18) yes
N8 C22 C21 106.55(18) yes
N8 C23 N9 115.01(18) yes
N9 C23 C27 124.4(2) yes
N8 C23 C27 120.62(19) yes
N9 C24 C25 123.1(2) yes
C24 C25 C26 118.6(2) no
C25 C26 C27 120.0(2) no
C23 C27 C26 117.5(2) no
N7 C28 C29 111.56(16) yes
C28 C29 C30 114.45(17) no
N10 C30 C29 111.71(17) yes
Ag1 C31 N10 125.21(14) yes
N10 C31 N11 103.82(16) yes
Ag1 C31 N11 130.62(13) yes
N10 C32 C33 106.12(18) yes
N11 C33 C32 107.31(18) yes
N11 C34 C38 120.28(19) yes
N12 C34 C38 124.5(2) yes
N11 C34 N12 115.20(18) yes
N12 C35 C36 122.7(2) yes
C35 C36 C37 118.3(2) no
C36 C37 C38 120.4(2) no
C34 C38 C37 117.6(2) no
C3 C2 H21 127.00 no
N1 C2 H21 127.00 no
N2 C3 H31 127.00 no
C2 C3 H31 127.00 no
C6 C5 H51 118.00 no
N3 C5 H51 118.00 no
C5 C6 H61 121.00 no
C7 C6 H61 121.00 no
C8 C7 H71 120.00 no
C6 C7 H71 120.00 no
C4 C8 H81 121.00 no
C7 C8 H81 121.00 no
N1 C9 H91 109.00 no
H91 C9 H92 108.00 no
N1 C9 H92 109.00 no
C10 C9 H91 109.00 no
C10 C9 H92 109.00 no
C11 C10 H102 109.00 no
C9 C10 H102 109.00 no
C9 C10 H101 109.00 no
H101 C10 H102 108.00 no
C11 C10 H101 109.00 no
H111 C11 H112 108.00 no
C10 C11 H112 109.00 no
C10 C11 H111 109.00 no
N4 C11 H111 109.00 no
N4 C11 H112 109.00 no
N4 C13 H131 126.00 no
C14 C13 H131 126.00 no
N5 C14 H141 127.00 no
C13 C14 H141 127.00 no
C17 C16 H161 118.00 no
N6 C16 H161 118.00 no
C16 C17 H171 121.00 no
C18 C17 H171 121.00 no
C17 C18 H181 120.00 no
C19 C18 H181 120.00 no
C18 C19 H191 121.00 no
C15 C19 H191 121.00 no
C22 C21 H211 127.00 no
N7 C21 H211 127.00 no
N8 C22 H221 127.00 no
C21 C22 H221 127.00 no
N9 C24 H241 119.00 no
C25 C24 H241 118.00 no
C24 C25 H251 121.00 no
C26 C25 H251 121.00 no
C25 C26 H261 120.00 no
C27 C26 H261 120.00 no
C23 C27 H271 121.00 no
C26 C27 H271 121.00 no
C29 C28 H281 109.00 no
H281 C28 H282 108.00 no
N7 C28 H282 109.00 no
C29 C28 H282 109.00 no
N7 C28 H281 109.00 no
C28 C29 H291 109.00 no
H291 C29 H292 108.00 no
C28 C29 H292 109.00 no
C30 C29 H291 109.00 no
C30 C29 H292 109.00 no
N10 C30 H302 109.00 no
C29 C30 H301 109.00 no
C29 C30 H302 109.00 no
N10 C30 H301 109.00 no
H301 C30 H302 108.00 no
C33 C32 H321 127.00 no
N10 C32 H321 127.00 no
N11 C33 H331 126.00 no
C32 C33 H331 126.00 no
N12 C35 H351 119.00 no
C36 C35 H351 119.00 no
C35 C36 H361 121.00 no
C37 C36 H361 121.00 no
C38 C37 H371 120.00 no
C36 C37 H371 120.00 no
C34 C38 H381 121.00 no
C37 C38 H381 121.00 no
Ag3 C39 N14 124.24(15) yes
Ag3 C39 N13 131.25(15) yes
N13 C39 N14 104.26(17) yes
N13 C40 C41 107.07(18) yes
N14 C41 C40 106.55(19) yes
N15 C42 C46 124.4(2) yes
N14 C42 N15 116.08(18) yes
N14 C42 C46 119.57(19) yes
N15 C43 C44 124.0(2) yes
C43 C44 C45 118.1(2) no
C44 C45 C46 119.3(2) no
C42 C46 C45 117.9(2) no
N13 C47 C48 111.80(18) yes
C47 C48 C49 113.50(17) no
N16 C49 C48 111.50(17) yes
Ag4 C50 N17 123.92(15) yes
N16 C50 N17 104.08(17) yes
Ag4 C50 N16 131.71(14) yes
N16 C51 C52 106.90(18) yes
N17 C52 C51 106.62(18) yes
N18 C53 C57 124.33(19) yes
N17 C53 N18 115.88(17) yes
N17 C53 C57 119.78(18) yes
N18 C54 C55 123.8(2) yes
C54 C55 C56 117.9(2) no
C55 C56 C57 119.7(2) no
C53 C57 C56 117.7(2) no
N19 C58 N20 103.66(16) yes
Ag4 C58 N19 126.01(14) yes
Ag4 C58 N20 130.09(15) yes
N19 C59 C60 107.23(18) yes
N20 C60 C59 106.64(18) yes
N21 C61 C65 123.9(2) yes
N20 C61 C65 121.85(19) yes
N20 C61 N21 114.13(18) yes
N21 C62 C63 123.8(2) yes
C62 C63 C64 118.1(2) no
C63 C64 C65 119.2(2) no
C61 C65 C64 117.8(2) no
N19 C66 C67 112.40(17) yes
C66 C67 C68 114.04(17) no
N22 C68 C67 111.42(17) yes
Ag3 C69 N22 126.47(14) yes
Ag3 C69 N23 129.73(15) yes
N22 C69 N23 103.60(17) yes
N22 C70 C71 106.64(18) yes
N23 C71 C70 106.78(18) yes
N23 C72 C76 121.53(19) yes
N24 C72 C76 124.3(2) yes
N23 C72 N24 114.12(18) yes
N24 C73 C74 123.8(2) yes
C73 C74 C75 117.8(2) no
C74 C75 C76 119.6(2) no
C72 C76 C75 117.6(2) no
N13 C40 H401 126.00 no
C41 C40 H401 126.00 no
N14 C41 H411 127.00 no
C40 C41 H411 127.00 no
N15 C43 H431 118.00 no
C44 C43 H431 118.00 no
C45 C44 H441 121.00 no
C43 C44 H441 121.00 no
C44 C45 H451 120.00 no
C46 C45 H451 120.00 no
C45 C46 H461 121.00 no
C42 C46 H461 121.00 no
C48 C47 H471 109.00 no
N13 C47 H472 109.00 no
N13 C47 H471 109.00 no
C48 C47 H472 109.00 no
H471 C47 H472 108.00 no
H481 C48 H482 108.00 no
C49 C48 H481 109.00 no
C49 C48 H482 109.00 no
C47 C48 H481 109.00 no
C47 C48 H482 109.00 no
H491 C49 H492 108.00 no
N16 C49 H492 109.00 no
C48 C49 H491 109.00 no
N16 C49 H491 109.00 no
C48 C49 H492 109.00 no
C52 C51 H511 127.00 no
N16 C51 H511 127.00 no
N17 C52 H521 127.00 no
C51 C52 H521 127.00 no
N18 C54 H541 118.00 no
C55 C54 H541 118.00 no
C56 C55 H551 121.00 no
C54 C55 H551 121.00 no
C55 C56 H561 120.00 no
C57 C56 H561 120.00 no
C53 C57 H571 121.00 no
C56 C57 H571 121.00 no
N19 C59 H591 126.00 no
C60 C59 H591 126.00 no
N20 C60 H601 127.00 no
C59 C60 H601 127.00 no
N21 C62 H621 118.00 no
C63 C62 H621 118.00 no
C62 C63 H631 121.00 no
C64 C63 H631 121.00 no
C63 C64 H641 120.00 no
C65 C64 H641 120.00 no
C64 C65 H651 121.00 no
C61 C65 H651 121.00 no
N19 C66 H661 109.00 no
N19 C66 H662 109.00 no
C67 C66 H661 109.00 no
C67 C66 H662 109.00 no
H661 C66 H662 108.00 no
C68 C67 H671 109.00 no
C68 C67 H672 109.00 no
H671 C67 H672 108.00 no
C66 C67 H671 109.00 no
C66 C67 H672 109.00 no
H681 C68 H682 108.00 no
N22 C68 H682 109.00 no
C67 C68 H681 109.00 no
N22 C68 H681 109.00 no
C67 C68 H682 109.00 no
N22 C70 H701 127.00 no
C71 C70 H701 127.00 no
N23 C71 H711 127.00 no
C70 C71 H711 127.00 no
N24 C73 H731 118.00 no
C74 C73 H731 118.00 no
C73 C74 H741 121.00 no
C75 C74 H741 121.00 no
C76 C75 H751 120.00 no
C74 C75 H751 120.00 no
C75 C76 H761 121.00 no
C72 C76 H761 121.00 no
N25 C77 C78 178.2(3) yes
C77 C78 H781 109.00 no
C77 C78 H782 109.00 no
C77 C78 H783 109.00 no
H781 C78 H782 110.00 no
H781 C78 H783 109.00 no
H782 C78 H783 109.00 no
N26 C79 C80 179.3(3) yes
C79 C80 H801 109.00 no
C79 C80 H802 109.00 no
C79 C80 H803 109.00 no
H801 C80 H802 109.00 no
H801 C80 H803 109.00 no
H802 C80 H803 110.00 no
N27 C81 C82 177.5(4) yes
C81 C82 H821 109.00 no
C81 C82 H822 110.00 no
C81 C82 H823 109.00 no
H821 C82 H822 109.00 no
H821 C82 H823 110.00 no
H822 C82 H823 109.00 no
N28 C83 C84 179.6(4) yes
C83 C84 H841 109.00 no
C83 C84 H842 110.00 no
C83 C84 H843 110.00 no
H841 C84 H842 109.00 no
H841 C84 H843 109.00 no
H842 C84 H843 109.00 no

loop_
_geom_bond_atom_site_label_1
_geom_bond_atom_site_label_2
_geom_bond_distance
_geom_bond_publ_flag
Ag1 C1 2.1032(19) yes
Ag1 C31 2.1082(19) yes
Ag2 C12 2.1070(19) yes
Ag2 C20 2.1107(19) yes
Ag3 C69 2.107(2) yes
Ag3 C39 2.111(2) yes
Ag4 C50 2.115(2) yes
Ag4 C58 2.108(2) yes
P1 F6 1.6000(14) yes
P1 F5 1.6070(15) yes
P1 F3 1.6034(16) yes
P1 F2 1.5975(14) yes
P1 F1 1.6040(14) yes
P1 F4 1.6003(16) yes
P2 F9 1.5920(18) yes
P2 F8 1.6071(15) yes
P2 F11 1.6005(18) yes
P2 F12 1.5942(15) yes
P2 F7 1.5841(18) yes
P2 F10 1.5929(15) yes
P3 F15 1.5994(15) yes
P3 F16 1.5992(16) yes
P3 F14 1.6012(16) yes
P3 F17 1.6111(14) yes
P3 F18 1.6104(14) yes
P3 F13 1.6030(12) yes
P4 F22 1.5789(19) yes
P4 F23 1.557(2) yes
P4 F24 1.601(2) yes
P4 F21 1.5960(18) yes
P4 F20 1.5885(18) yes
P4 F19 1.5934(15) yes
N1 C9 1.471(3) yes
N1 C1 1.348(2) yes
N1 C2 1.388(3) yes
N2 C1 1.372(3) yes
N2 C4 1.433(3) yes
N2 C3 1.390(3) yes
N3 C5 1.343(3) yes
N3 C4 1.325(3) yes
N4 C13 1.389(3) yes
N4 C12 1.348(2) yes
N4 C11 1.468(3) yes
N5 C12 1.372(3) yes
N5 C14 1.392(3) yes
N5 C15 1.435(3) yes
N6 C16 1.342(3) yes
N6 C15 1.327(3) yes
N7 C28 1.470(3) yes
N7 C21 1.391(3) yes
N7 C20 1.348(2) yes
N8 C23 1.428(3) yes
N8 C22 1.392(3) yes
N8 C20 1.371(2) yes
N9 C23 1.344(3) yes
N9 C24 1.352(3) yes
N10 C30 1.466(3) yes
N10 C31 1.344(2) yes
N10 C32 1.397(3) yes
N11 C33 1.393(3) yes
N11 C31 1.373(3) yes
N11 C34 1.431(3) yes
N12 C34 1.351(3) yes
N12 C35 1.360(3) yes
N13 C47 1.467(3) yes
N13 C40 1.394(3) yes
N13 C39 1.347(3) yes
N14 C39 1.367(3) yes
N14 C42 1.432(3) yes
N14 C41 1.399(3) yes
N15 C43 1.341(3) yes
N15 C42 1.327(3) yes
N16 C51 1.390(3) yes
N16 C50 1.346(3) yes
N16 C49 1.465(3) yes
N17 C50 1.369(3) yes
N17 C52 1.397(3) yes
N17 C53 1.434(3) yes
N18 C54 1.344(3) yes
N18 C53 1.327(3) yes
N19 C59 1.392(3) yes
N19 C58 1.350(3) yes
N19 C66 1.471(3) yes
N20 C61 1.430(3) yes
N20 C60 1.390(3) yes
N20 C58 1.375(3) yes
N21 C61 1.330(3) yes
N21 C62 1.341(3) yes
N22 C70 1.390(3) yes
N22 C68 1.469(3) yes
N22 C69 1.351(3) yes
N23 C69 1.373(3) yes
N23 C72 1.430(3) yes
N23 C71 1.389(3) yes
N24 C72 1.326(3) yes
N24 C73 1.347(3) yes
C2 C3 1.343(3) no
C4 C8 1.392(3) no
C5 C6 1.385(3) no
C6 C7 1.379(3) no
C7 C8 1.383(3) no
C9 C10 1.525(3) no
C10 C11 1.526(3) no
C13 C14 1.332(3) no
C15 C19 1.389(3) no
C16 C17 1.381(3) no
C17 C18 1.379(3) no
C18 C19 1.380(3) no
C21 C22 1.343(3) no
C23 C27 1.376(3) no
C24 C25 1.377(3) no
C25 C26 1.377(4) no
C26 C27 1.382(3) no
C28 C29 1.527(3) no
C29 C30 1.526(3) no
C32 C33 1.337(3) no
C34 C38 1.362(3) no
C35 C36 1.374(3) no
C36 C37 1.386(3) no
C37 C38 1.375(3) no
C2 H21 0.9500 no
C3 H31 0.9500 no
C5 H51 0.9500 no
C6 H61 0.9500 no
C7 H71 0.9500 no
C8 H81 0.9500 no
C9 H91 0.9900 no
C9 H92 0.9900 no
C10 H101 0.9900 no
C10 H102 0.9900 no
C11 H112 0.9900 no
C11 H111 0.9900 no
C13 H131 0.9500 no
C14 H141 0.9500 no
C16 H161 0.9500 no
C17 H171 0.9500 no
C18 H181 0.9500 no
C19 H191 0.9500 no
C21 H211 0.9500 no
C22 H221 0.9500 no
C24 H241 0.9500 no
C25 H251 0.9500 no
C26 H261 0.9500 no
C27 H271 0.9500 no
C28 H281 0.9900 no
C28 H282 0.9900 no
C29 H291 0.9900 no
C29 H292 0.9900 no
C30 H302 0.9900 no
C30 H301 0.9900 no
C32 H321 0.9500 no
C33 H331 0.9500 no
C35 H351 0.9500 no
C36 H361 0.9500 no
C37 H371 0.9500 no
C38 H381 0.9500 no
N25 C77 1.122(3) yes
C40 C41 1.335(3) no
C42 C46 1.389(3) no
C43 C44 1.384(3) no
C44 C45 1.381(3) no
C45 C46 1.380(3) no
C47 C48 1.524(3) no
C48 C49 1.524(3) no
C51 C52 1.337(3) no
C53 C57 1.389(3) no
C54 C55 1.384(3) no
C55 C56 1.382(3) no
C56 C57 1.374(3) no
C59 C60 1.332(3) no
C61 C65 1.391(3) no
C62 C63 1.378(3) no
C63 C64 1.394(3) no
C64 C65 1.382(3) no
C66 C67 1.520(3) no
C67 C68 1.524(3) no
C70 C71 1.341(3) no
C72 C76 1.383(3) no
C73 C74 1.374(4) no
C74 C75 1.391(4) no
C75 C76 1.383(4) no
C40 H401 0.9500 no
C41 H411 0.9500 no
C43 H431 0.9500 no
C44 H441 0.9500 no
C45 H451 0.9500 no
C46 H461 0.9500 no
C47 H472 0.9900 no
C47 H471 0.9900 no
C48 H481 0.9900 no
C48 H482 0.9900 no
C49 H491 0.9900 no
C49 H492 0.9900 no
C51 H511 0.9500 no
C52 H521 0.9500 no
C54 H541 0.9500 no
C55 H551 0.9500 no
C56 H561 0.9500 no
C57 H571 0.9500 no
C59 H591 0.9500 no
C60 H601 0.9500 no
C62 H621 0.9500 no
C63 H631 0.9500 no
C64 H641 0.9500 no
C65 H651 0.9500 no
C66 H662 0.9900 no
C66 H661 0.9900 no
C67 H671 0.9900 no
C67 H672 0.9900 no
C68 H681 0.9900 no
C68 H682 0.9900 no
C70 H701 0.9500 no
C71 H711 0.9500 no
C73 H731 0.9500 no
C74 H741 0.9500 no
C75 H751 0.9500 no
C76 H761 0.9500 no
N26 C79 1.131(3) yes
N27 C81 1.140(5) yes
N28 C83 1.119(4) yes
C77 C78 1.444(4) no
C78 H783 0.9800 no
C78 H782 0.9800 no
C78 H781 0.9800 no
C79 C80 1.455(4) no
C80 H803 0.9800 no
C80 H801 0.9800 no
C80 H802 0.9800 no
C81 C82 1.435(5) no
C82 H822 0.9800 no
C82 H823 0.9800 no
C82 H821 0.9800 no
C83 C84 1.433(4) no
C84 H841 0.9800 no
C84 H842 0.9800 no
C84 H843 0.9800 no
